data_2237456
loop_
_publ_author_name
'Yan, Bin'
'Sheng, Daopeng'
'Yang, Yanzhao'

_publ_section_title
;
 Poly[tris(dimethylformamide)(\m~3~-2,4,6-triiodobenzene-1,3,5-tricarboxylato)samarium(III)]
;
_journal_coeditor_code CV5378
_journal_issue 3
_journal_name_full 'Acta Crystallographica Section E'
_journal_page_first m149
_journal_paper_doi 10.1107/S1600536813003358
_journal_volume 69
_journal_year 2013
_chemical_formula_iupac '[Sm (C9 I3 O6) (C3 H7 N O)3]'
_chemical_formula_moiety 'C18 H21 I3 N3 O9 Sm'
_chemical_formula_sum 'C18 H21 I3 N3 O9 Sm'
_chemical_formula_weight 954.43
_chemical_name_systematic Poly[tris(dimethylformamide)(\m~3~-2,4,6-triiodobenzene-1,3,5-tricarboxylato)samarium(III)]
_space_group_IT_number 198
_symmetry_cell_setting cubic
_symmetry_space_group_name_Hall 'P 2ac 2ab 3'
_symmetry_space_group_name_H-M 'P 21 3'
_atom_sites_solution_hydrogens geom
_atom_sites_solution_primary direct
_atom_sites_solution_secondary difmap
_audit_creation_method SHELXL-97
_cell_angle_alpha 90.00
_cell_angle_beta 90.00
_cell_angle_gamma 90.00
_cell_formula_units_Z 4
_cell_length_a 14.1341(16)
_cell_length_b 14.1341(16)
_cell_length_c 14.1341(16)
_cell_measurement_reflns_used 2685
_cell_measurement_temperature 295(2)
_cell_measurement_theta_max 27.22
_cell_measurement_theta_min 3.22
_cell_volume 2823.6(6)
_computing_cell_refinement 'SAINT (Bruker, 2005)'
_computing_data_collection 'APEX2 (Bruker, 2005)'
_computing_data_reduction 'SAINT (Bruker, 2005)'
_computing_molecular_graphics 'SHELXTL (Sheldrick, 2008)'
_computing_publication_material 'WinGX (Farrugia, 2012)'
_computing_structure_refinement 'SHELXL97 (Sheldrick, 2008)'
_computing_structure_solution 'SIR97 (Altomare <i>et al.</i>, 1999)'
_diffrn_ambient_temperature 295(2)
_diffrn_measured_fraction_theta_full 0.998
_diffrn_measured_fraction_theta_max 0.998
_diffrn_measurement_device_type 'Bruker APEXII CCD area-detector'
_diffrn_measurement_method '\f and \w scans'
_diffrn_radiation_monochromator graphite
_diffrn_radiation_source 'fine-focus sealed tube'
_diffrn_radiation_type MoK\a
_diffrn_radiation_wavelength 0.71073
_diffrn_reflns_av_R_equivalents 0.0199
_diffrn_reflns_av_sigmaI/netI 0.0302
_diffrn_reflns_limit_h_max 7
_diffrn_reflns_limit_h_min -12
_diffrn_reflns_limit_k_max 18
_diffrn_reflns_limit_k_min 0
_diffrn_reflns_limit_l_max 12
_diffrn_reflns_limit_l_min -16
_diffrn_reflns_number 5119
_diffrn_reflns_theta_full 27.35
_diffrn_reflns_theta_max 27.35
_diffrn_reflns_theta_min 3.22
_diffrn_standards_number 0
_exptl_absorpt_coefficient_mu 5.406
_exptl_absorpt_correction_T_max 0.4977
_exptl_absorpt_correction_T_min 0.4784
_exptl_absorpt_correction_type multi-scan
_exptl_absorpt_process_details '(SADABS; Bruker, 2005)'
_exptl_crystal_colour yellow
_exptl_crystal_density_diffrn 2.245
_exptl_crystal_density_method 'not measured'
_exptl_crystal_description prism
_exptl_crystal_F_000 1772
_exptl_crystal_size_max 0.16
_exptl_crystal_size_mid 0.15
_exptl_crystal_size_min 0.15
_refine_diff_density_max 0.720
_refine_diff_density_min -0.620
_refine_ls_abs_structure_details 'Flack (1983), 943 Friedel pairs'
_refine_ls_abs_structure_Flack 0.02(2)
_refine_ls_extinction_coef 0.00049(7)
_refine_ls_extinction_expression Fc^*^=kFc[1+0.001xFc^2^\l^3^/sin(2\q)]^-1/4^
_refine_ls_extinction_method 'SHELXL97 (Sheldrick, 2008)'
_refine_ls_goodness_of_fit_ref 1.027
_refine_ls_hydrogen_treatment constr
_refine_ls_matrix_type full
_refine_ls_number_parameters 106
_refine_ls_number_reflns 2143
_refine_ls_number_restraints 0
_refine_ls_restrained_S_all 1.027
_refine_ls_R_factor_all 0.0233
_refine_ls_R_factor_gt 0.0210
_refine_ls_shift/su_max 0.002
_refine_ls_shift/su_mean 0.000
_refine_ls_structure_factor_coef Fsqd
_refine_ls_weighting_details 'calc w=1/[\s^2^(Fo^2^)+(0.0236P)^2^] where P=(Fo^2^+2Fc^2^)/3'
_refine_ls_weighting_scheme calc
_refine_ls_wR_factor_gt 0.0475
_refine_ls_wR_factor_ref 0.0490
_reflns_number_gt 2026
_reflns_number_total 2143
_reflns_threshold_expression I>2sigma(I)
_cod_data_source_file cv5378.cif
_cod_data_source_block I
_cod_database_code 2237456
_cod_database_fobs_code 2237456

loop_
_symmetry_equiv_pos_as_xyz
'x, y, z'
'-x+1/2, -y, z+1/2'
'-x, y+1/2, -z+1/2'
'x+1/2, -y+1/2, -z'
'z, x, y'
'z+1/2, -x+1/2, -y'
'-z+1/2, -x, y+1/2'
'-z, x+1/2, -y+1/2'
'y, z, x'
'-y, z+1/2, -x+1/2'
'y+1/2, -z+1/2, -x'
'-y+1/2, -z, x+1/2'

loop_
_atom_site_type_symbol
_atom_site_label
_atom_site_fract_x
_atom_site_fract_y
_atom_site_fract_z
_atom_site_U_iso_or_equiv
_atom_site_adp_type
_atom_site_calc_flag
_atom_site_refinement_flags
_atom_site_occupancy
_atom_site_symmetry_multiplicity
O O2 0.9837(2) -0.17185(19) 0.4744(2) 0.0341(7) Uani d . 1 1
C C1 0.9099(3) -0.1640(3) 0.4268(3) 0.0219(8) Uani d . 1 1
C C2 0.8710(2) -0.2536(3) 0.3796(3) 0.0227(8) Uani d . 1 1
C C3 0.9151(3) -0.2914(3) 0.2996(3) 0.0236(8) Uani d . 1 1
C C4 0.8963(4) 0.2099(3) 0.4875(4) 0.0464(12) Uani d . 1 1
H H4 0.9575 0.2290 0.5023 0.056 Uiso calc R 1 1
C C5 0.8521(6) 0.3734(5) 0.5058(7) 0.125(4) Uani d . 1 1
H H5A 0.8541 0.4090 0.4479 0.187 Uiso calc R 1 1
H H5B 0.9125 0.3772 0.5367 0.187 Uiso calc R 1 1
H H5C 0.8042 0.3990 0.5465 0.187 Uiso calc R 1 1
C C6 0.7318(5) 0.2501(7) 0.4593(7) 0.126(4) Uani d . 1 1
H H6A 0.7297 0.1860 0.4370 0.189 Uiso calc R 1 1
H H6B 0.7099 0.2918 0.4103 0.189 Uiso calc R 1 1
H H6C 0.6920 0.2564 0.5139 0.189 Uiso calc R 1 1
I I1 1.03806(2) -0.22509(2) 0.248693(19) 0.03739(10) Uani d . 1 1
N N1 0.8303(4) 0.2748(3) 0.4848(4) 0.0687(14) Uani d . 1 1
O O1 0.8674(2) -0.08834(19) 0.4139(2) 0.0304(6) Uani d . 1 1
O O3 0.8828(2) 0.1250(2) 0.4717(2) 0.0428(8) Uani d . 1 1
Sm Sm1 0.999507(13) 0.000493(13) 0.500493(13) 0.01931(8) Uani d S 1 3

loop_
_atom_site_aniso_label
_atom_site_aniso_U_11
_atom_site_aniso_U_22
_atom_site_aniso_U_33
_atom_site_aniso_U_12
_atom_site_aniso_U_13
_atom_site_aniso_U_23
O2 0.0346(17) 0.0259(14) 0.0419(17) 0.0000(12) -0.0116(13) -0.0055(12)
C1 0.0222(19) 0.0212(19) 0.0224(19) -0.0053(15) 0.0077(15) -0.0030(15)
C2 0.0207(19) 0.022(2) 0.025(2) -0.0016(15) -0.0020(14) -0.0003(15)
C3 0.0211(19) 0.026(2) 0.0234(19) -0.0046(15) 0.0047(15) 0.0007(15)
C4 0.050(3) 0.042(3) 0.047(3) 0.022(2) 0.000(2) 0.005(2)
C5 0.170(9) 0.061(5) 0.143(8) 0.061(5) -0.040(7) -0.039(5)
C6 0.072(5) 0.147(10) 0.160(9) 0.056(6) -0.011(5) -0.011(6)
I1 0.03269(16) 0.04066(18) 0.03881(18) -0.01484(12) 0.01194(11) -0.00927(13)
N1 0.086(4) 0.053(3) 0.067(3) 0.046(3) 0.003(3) -0.007(2)
O1 0.0303(16) 0.0243(15) 0.0365(17) 0.0005(12) -0.0038(13) -0.0024(12)
O3 0.0369(18) 0.0390(19) 0.053(2) 0.0154(14) 0.0044(15) 0.0053(16)
Sm1 0.01931(8) 0.01931(8) 0.01931(8) 0.00093(7) 0.00093(7) -0.00093(7)

loop_
_atom_type_symbol
_atom_type_description
_atom_type_scat_dispersion_real
_atom_type_scat_dispersion_imag
_atom_type_scat_source
C C 0.0033 0.0016 'International Tables Vol C Tables 4.2.6.8 and 6.1.1.4'
H H 0.0000 0.0000 'International Tables Vol C Tables 4.2.6.8 and 6.1.1.4'
N N 0.0061 0.0033 'International Tables Vol C Tables 4.2.6.8 and 6.1.1.4'
O O 0.0106 0.0060 'International Tables Vol C Tables 4.2.6.8 and 6.1.1.4'
I I -0.4742 1.8119 'International Tables Vol C Tables 4.2.6.8 and 6.1.1.4'
Sm Sm -0.1638 3.4418 'International Tables Vol C Tables 4.2.6.8 and 6.1.1.4'

loop_
_geom_angle_atom_site_label_1
_geom_angle_atom_site_label_2
_geom_angle_atom_site_label_3
_geom_angle_site_symmetry_1
_geom_angle_site_symmetry_3
_geom_angle
C1 O2 Sm1 . . 93.9(2)
O1 C1 O2 . . 124.2(4)
O1 C1 C2 . . 118.3(3)
O2 C1 C2 . . 117.5(3)
O1 C1 Sm1 . . 64.2(2)
O2 C1 Sm1 . . 60.20(19)
C2 C1 Sm1 . . 173.6(2)
C3 C2 C3 12_554 . 118.3(4)
C3 C2 C1 12_554 . 121.2(3)
C3 C2 C1 . . 120.5(3)
C2 C3 C2 6 . 121.7(4)
C2 C3 I1 6 . 119.9(3)
C2 C3 I1 . . 118.4(3)
O3 C4 N1 . . 124.4(5)
O3 C4 H4 . . 117.8
N1 C4 H4 . . 117.8
N1 C5 H5A . . 109.5
N1 C5 H5B . . 109.5
H5A C5 H5B . . 109.5
N1 C5 H5C . . 109.5
H5A C5 H5C . . 109.5
H5B C5 H5C . . 109.5
N1 C6 H6A . . 109.5
N1 C6 H6B . . 109.5
H6A C6 H6B . . 109.5
N1 C6 H6C . . 109.5
H6A C6 H6C . . 109.5
H6B C6 H6C . . 109.5
C4 N1 C5 . . 120.9(6)
C4 N1 C6 . . 120.8(6)
C5 N1 C6 . . 118.3(5)
C1 O1 Sm1 . . 89.9(2)
C4 O3 Sm1 . . 124.4(3)
O3 Sm1 O3 7_665 . 75.35(12)
O3 Sm1 O3 7_665 10_646 75.35(12)
O3 Sm1 O3 . 10_646 75.35(12)
O3 Sm1 O2 7_665 10_646 82.62(10)
O3 Sm1 O2 . 10_646 141.85(10)
O3 Sm1 O2 10_646 10_646 128.50(10)
O3 Sm1 O2 7_665 . 141.85(10)
O3 Sm1 O2 . . 128.50(10)
O3 Sm1 O2 10_646 . 82.62(10)
O2 Sm1 O2 10_646 . 87.46(10)
O3 Sm1 O2 7_665 7_665 128.50(10)
O3 Sm1 O2 . 7_665 82.62(10)
O3 Sm1 O2 10_646 7_665 141.85(10)
O2 Sm1 O2 10_646 7_665 87.46(10)
O2 Sm1 O2 . 7_665 87.46(10)
O3 Sm1 O1 7_665 . 142.72(11)
O3 Sm1 O1 . . 77.37(10)
O3 Sm1 O1 10_646 . 73.51(10)
O2 Sm1 O1 10_646 . 133.46(10)
O2 Sm1 O1 . . 51.69(9)
O2 Sm1 O1 7_665 . 71.50(9)
O3 Sm1 O1 7_665 7_665 77.37(10)
O3 Sm1 O1 . 7_665 73.51(10)
O3 Sm1 O1 10_646 7_665 142.72(11)
O2 Sm1 O1 10_646 7_665 71.50(9)
O2 Sm1 O1 . 7_665 133.46(10)
O2 Sm1 O1 7_665 7_665 51.69(9)
O1 Sm1 O1 . 7_665 118.13(3)
O3 Sm1 O1 7_665 10_646 73.51(10)
O3 Sm1 O1 . 10_646 142.72(11)
O3 Sm1 O1 10_646 10_646 77.37(10)
O2 Sm1 O1 10_646 10_646 51.69(9)
O2 Sm1 O1 . 10_646 71.50(9)
O2 Sm1 O1 7_665 10_646 133.46(10)
O1 Sm1 O1 . 10_646 118.13(3)
O1 Sm1 O1 7_665 10_646 118.13(3)
O3 Sm1 C1 7_665 . 152.70(11)
O3 Sm1 C1 . . 103.10(11)
O3 Sm1 C1 10_646 . 77.91(10)
O2 Sm1 C1 10_646 . 110.46(10)
O2 Sm1 C1 . . 25.90(10)
O2 Sm1 C1 7_665 . 77.28(10)
O1 Sm1 C1 . . 25.84(10)
O1 Sm1 C1 7_665 . 128.98(10)
O1 Sm1 C1 10_646 . 95.43(10)
O3 Sm1 C1 7_665 10_646 77.91(10)
O3 Sm1 C1 . 10_646 152.70(11)
O3 Sm1 C1 10_646 10_646 103.10(11)
O2 Sm1 C1 10_646 10_646 25.90(10)
O2 Sm1 C1 . 10_646 77.28(10)
O2 Sm1 C1 7_665 10_646 110.46(10)
O1 Sm1 C1 . 10_646 128.98(10)
O1 Sm1 C1 7_665 10_646 95.43(10)
O1 Sm1 C1 10_646 10_646 25.84(10)
C1 Sm1 C1 . 10_646 103.16(9)
O3 Sm1 C1 7_665 7_665 103.10(11)
O3 Sm1 C1 . 7_665 77.91(10)
O3 Sm1 C1 10_646 7_665 152.70(11)
O2 Sm1 C1 10_646 7_665 77.28(10)
O2 Sm1 C1 . 7_665 110.46(10)
O2 Sm1 C1 7_665 7_665 25.90(10)
O1 Sm1 C1 . 7_665 95.43(10)
O1 Sm1 C1 7_665 7_665 25.84(10)
O1 Sm1 C1 10_646 7_665 128.98(10)
C1 Sm1 C1 . 7_665 103.16(9)
C1 Sm1 C1 10_646 7_665 103.16(9)

loop_
_geom_bond_atom_site_label_1
_geom_bond_atom_site_label_2
_geom_bond_site_symmetry_2
_geom_bond_distance
O2 C1 . 1.245(5)
O2 Sm1 . 2.474(3)
C1 O1 . 1.240(5)
C1 C2 . 1.534(5)
C1 Sm1 . 2.844(4)
C2 C3 12_554 1.393(5)
C2 C3 . 1.397(5)
C3 C2 6 1.393(5)
C3 I1 . 2.101(4)
C4 O3 . 1.236(6)
C4 N1 . 1.309(6)
C4 H4 . 0.9300
C5 N1 . 1.458(9)
C5 H5A . 0.9600
C5 H5B . 0.9600
C5 H5C . 0.9600
C6 N1 . 1.480(10)
C6 H6A . 0.9600
C6 H6B . 0.9600
C6 H6C . 0.9600
O1 Sm1 . 2.562(3)
O3 Sm1 . 2.446(3)
Sm1 O3 7_665 2.446(3)
Sm1 O3 10_646 2.446(3)
Sm1 O2 10_646 2.474(3)
Sm1 O2 7_665 2.474(3)
Sm1 O1 7_665 2.562(3)
Sm1 O1 10_646 2.562(3)
Sm1 C1 10_646 2.844(4)
Sm1 C1 7_665 2.844(4)

loop_
_geom_torsion_atom_site_label_1
_geom_torsion_atom_site_label_2
_geom_torsion_atom_site_label_3
_geom_torsion_atom_site_label_4
_geom_torsion_site_symmetry_1
_geom_torsion_site_symmetry_4
_geom_torsion
Sm1 O2 C1 O1 . . -5.3(4)
Sm1 O2 C1 C2 . . 173.3(3)
O1 C1 C2 C3 . 12_554 -76.0(5)
O2 C1 C2 C3 . 12_554 105.3(4)
Sm1 C1 C2 C3 . 12_554 172(2)
O1 C1 C2 C3 . . 104.2(4)
O2 C1 C2 C3 . . -74.4(5)
Sm1 C1 C2 C3 . . -8(3)
C3 C2 C3 C2 12_554 6 2.2(7)
C1 C2 C3 C2 . 6 -178.0(3)
C3 C2 C3 I1 12_554 . -177.81(18)
C1 C2 C3 I1 . . 2.0(5)
O3 C4 N1 C5 . . 179.1(7)
O3 C4 N1 C6 . . -1.6(9)
O2 C1 O1 Sm1 . . 5.1(4)
C2 C1 O1 Sm1 . . -173.4(3)
N1 C4 O3 Sm1 . . -170.0(4)
C4 O3 Sm1 O3 . 7_665 33.2(4)
C4 O3 Sm1 O3 . 10_646 111.6(4)
C4 O3 Sm1 O2 . 10_646 -23.6(5)
C4 O3 Sm1 O2 . . 179.4(4)
C4 O3 Sm1 O2 . 7_665 -99.8(4)
C4 O3 Sm1 O1 . . -172.4(4)
C4 O3 Sm1 O1 . 7_665 -47.7(4)
C4 O3 Sm1 O1 . 10_646 67.3(4)
C4 O3 Sm1 C1 . . -174.9(4)
C4 O3 Sm1 C1 . 10_646 21.3(5)
C4 O3 Sm1 C1 . 7_665 -74.0(4)
C1 O2 Sm1 O3 . 7_665 132.2(2)
C1 O2 Sm1 O3 . . 12.9(3)
C1 O2 Sm1 O3 . 10_646 77.5(2)
C1 O2 Sm1 O2 . 10_646 -153.2(2)
C1 O2 Sm1 O2 . 7_665 -65.6(3)
C1 O2 Sm1 O1 . . 2.7(2)
C1 O2 Sm1 O1 . 7_665 -91.8(3)
C1 O2 Sm1 O1 . 10_646 156.6(2)
C1 O2 Sm1 C1 . 10_646 -177.2(3)
C1 O2 Sm1 C1 . 7_665 -77.76(18)
C1 O1 Sm1 O3 . 7_665 -130.8(2)
C1 O1 Sm1 O3 . . -174.6(3)
C1 O1 Sm1 O3 . 10_646 -96.3(2)
C1 O1 Sm1 O2 . 10_646 31.5(3)
C1 O1 Sm1 O2 . . -2.7(2)
C1 O1 Sm1 O2 . 7_665 99.1(2)
C1 O1 Sm1 O1 . 7_665 122.17(19)
C1 O1 Sm1 O1 . 10_646 -31.0(3)
C1 O1 Sm1 C1 . 10_646 -2.6(3)
C1 O1 Sm1 C1 . 7_665 109.2(3)
O1 C1 Sm1 O3 . 7_665 88.8(3)
O2 C1 Sm1 O3 . 7_665 -86.3(3)
C2 C1 Sm1 O3 . 7_665 -156(2)
O1 C1 Sm1 O3 . . 5.5(3)
O2 C1 Sm1 O3 . . -169.7(2)
C2 C1 Sm1 O3 . . 120(2)
O1 C1 Sm1 O3 . 10_646 77.1(2)
O2 C1 Sm1 O3 . 10_646 -98.1(2)
C2 C1 Sm1 O3 . 10_646 -168(2)
O1 C1 Sm1 O2 . 10_646 -156.1(2)
O2 C1 Sm1 O2 . 10_646 28.8(2)
C2 C1 Sm1 O2 . 10_646 -41(2)
O1 C1 Sm1 O2 . . 175.1(4)
C2 C1 Sm1 O2 . . -70(2)
O1 C1 Sm1 O2 . 7_665 -73.7(2)
O2 C1 Sm1 O2 . 7_665 111.1(3)
C2 C1 Sm1 O2 . 7_665 41(2)
O2 C1 Sm1 O1 . . -175.1(4)
C2 C1 Sm1 O1 . . 115(2)
O1 C1 Sm1 O1 . 7_665 -73.78(19)
O2 C1 Sm1 O1 . 7_665 111.1(2)
C2 C1 Sm1 O1 . 7_665 41(2)
O1 C1 Sm1 O1 . 10_646 152.9(2)
O2 C1 Sm1 O1 . 10_646 -22.3(2)
C2 C1 Sm1 O1 . 10_646 -92(2)
O1 C1 Sm1 C1 . 10_646 177.9(2)
O2 C1 Sm1 C1 . 10_646 2.8(3)
C2 C1 Sm1 C1 . 10_646 -67(2)
O1 C1 Sm1 C1 . 7_665 -75.0(3)
O2 C1 Sm1 C1 . 7_665 109.90(18)
C2 C1 Sm1 C1 . 7_665 40(2)
